data_2224329
loop_
_publ_author_name
'Dutkiewicz, Grzegorz'
'Chidan Kumar, C. S.'
'Narayana, B.'
'Yathirajan, H. S.'
'Kubicki, Maciej'

_publ_section_title
;
 2-(4-Chlorophenoxy)acetohydrazide
;
_journal_coeditor_code IS2496
_journal_issue 12
_journal_name_full 'Acta Crystallographica Section E'
_journal_page_first o3189
_journal_paper_doi 10.1107/S1600536809049538
_journal_volume 65
_journal_year 2009
_chemical_formula_iupac 'C8 H9 Cl N2 O2'
_chemical_formula_moiety 'C8 H9 Cl N2 O2'
_chemical_formula_sum 'C8 H9 Cl N2 O2'
_chemical_formula_weight 200.62
_chemical_name_systematic
;
2-(4-Chlorophenoxy)acetohydrazide
;
_space_group_IT_number 14
_symmetry_cell_setting monoclinic
_symmetry_space_group_name_Hall '-P 2ybc'
_symmetry_space_group_name_H-M 'P 1 21/c 1'
_atom_sites_solution_hydrogens difmap
_atom_sites_solution_primary direct
_atom_sites_solution_secondary difmap
_audit_creation_method SHELXL-97
_cell_angle_alpha 90.00
_cell_angle_beta 91.890(10)
_cell_angle_gamma 90.00
_cell_formula_units_Z 4
_cell_length_a 6.4440(10)
_cell_length_b 4.0110(10)
_cell_length_c 35.369(4)
_cell_measurement_reflns_used 1266
_cell_measurement_temperature 295(2)
_cell_measurement_theta_max 26.7994
_cell_measurement_theta_min 2.2900
_cell_volume 913.7(3)
_computing_cell_refinement '<i>CrysAlis Pro</i> (Oxford Diffraction, 2009)'
_computing_data_collection '<i>CrysAlis Pro</i> (Oxford Diffraction, 2009)'
_computing_data_reduction '<i>CrysAlis Pro</i> (Oxford Diffraction, 2009)'
_computing_molecular_graphics 'Stereochemical Workstation Operation Manual (Siemens, 1989)'
_computing_publication_material 'SHELXL97 (Sheldrick, 2008)'
_computing_structure_refinement 'SHELXL97 (Sheldrick, 2008)'
_computing_structure_solution 'SIR92 (Altomare <i>et al.</i>, 1993)'
_diffrn_ambient_temperature 295(2)
_diffrn_detector_area_resol_mean 8.1929
_diffrn_measured_fraction_theta_full 0.999
_diffrn_measured_fraction_theta_max 0.905
_diffrn_measurement_device_type 'Oxford Diffraction Xcalibur (Sapphire2, large Be window)'
_diffrn_measurement_method \w-scan
_diffrn_radiation_monochromator graphite
_diffrn_radiation_source 'Enhance (Mo) X-ray Source'
_diffrn_radiation_type MoK\a
_diffrn_radiation_wavelength 0.71073
_diffrn_reflns_av_R_equivalents 0.0218
_diffrn_reflns_av_sigmaI/netI 0.0260
_diffrn_reflns_limit_h_max 6
_diffrn_reflns_limit_h_min -8
_diffrn_reflns_limit_k_max 4
_diffrn_reflns_limit_k_min -3
_diffrn_reflns_limit_l_max 43
_diffrn_reflns_limit_l_min -31
_diffrn_reflns_number 2864
_diffrn_reflns_theta_full 25.00
_diffrn_reflns_theta_max 26.80
_diffrn_reflns_theta_min 2.30
_exptl_absorpt_coefficient_mu 0.385
_exptl_absorpt_correction_T_max 0.944
_exptl_absorpt_correction_T_min 0.678
_exptl_absorpt_correction_type multi-scan
_exptl_absorpt_process_details
;
(<i>CrysAlis Pro</i>; Oxford Diffraction, 2009)
;
_exptl_crystal_colour colourless
_exptl_crystal_density_diffrn 1.458
_exptl_crystal_density_method 'not measured'
_exptl_crystal_description plate
_exptl_crystal_F_000 416
_exptl_crystal_size_max 0.4
_exptl_crystal_size_mid 0.4
_exptl_crystal_size_min 0.15
_refine_diff_density_max 0.224
_refine_diff_density_min -0.276
_refine_ls_extinction_method none
_refine_ls_goodness_of_fit_ref 1.149
_refine_ls_hydrogen_treatment refall
_refine_ls_matrix_type full
_refine_ls_number_parameters 154
_refine_ls_number_reflns 1761
_refine_ls_number_restraints 0
_refine_ls_restrained_S_all 1.149
_refine_ls_R_factor_all 0.0719
_refine_ls_R_factor_gt 0.0583
_refine_ls_shift/su_max 0.002
_refine_ls_shift/su_mean 0.000
_refine_ls_structure_factor_coef Fsqd
_refine_ls_weighting_details 'calc w=1/[\s^2^(Fo^2^)+(0.0271P)^2^+1.1206P] where P=(Fo^2^+2Fc^2^)/3'
_refine_ls_weighting_scheme calc
_refine_ls_wR_factor_gt 0.1134
_refine_ls_wR_factor_ref 0.1184
_reflns_number_gt 1448
_reflns_number_total 1761
_reflns_threshold_expression I>2\s(I)
_cod_data_source_file is2496.cif
_cod_data_source_block I
_cod_original_sg_symbol_H-M 'P 21/c'
_cod_database_code 2224329
_cod_database_fobs_code 2224329

loop_
_symmetry_equiv_pos_as_xyz
'x, y, z'
'-x, y+1/2, -z+1/2'
'-x, -y, -z'
'x, -y-1/2, z-1/2'

loop_
_atom_site_type_symbol
_atom_site_label
_atom_site_fract_x
_atom_site_fract_y
_atom_site_fract_z
_atom_site_U_iso_or_equiv
_atom_site_adp_type
_atom_site_calc_flag
_atom_site_refinement_flags
_atom_site_occupancy
_atom_site_disorder_assembly
_atom_site_disorder_group
N N1 0.7883(4) 0.5362(7) 0.75916(7) 0.0346(6) Uani d . 1 . .
H H1A 0.717(5) 0.733(11) 0.7541(10) 0.066(11) Uiso d . 1 . .
H H1B 0.711(5) 0.417(9) 0.7747(9) 0.054(10) Uiso d . 1 . .
N N2 0.8013(3) 0.3650(6) 0.72417(6) 0.0317(5) Uani d . 1 . .
H H2 0.909(4) 0.247(8) 0.7201(8) 0.039(8) Uiso d . 1 . .
C C3 0.6568(4) 0.4000(7) 0.69716(7) 0.0300(6) Uani d . 1 . .
O O4 0.4957(3) 0.5630(6) 0.70086(5) 0.0425(5) Uani d . 1 . .
C C5 0.6937(4) 0.2401(8) 0.65965(8) 0.0341(6) Uani d . 1 . .
H H5A 0.573(5) 0.103(8) 0.6525(8) 0.047(9) Uiso d . 1 . .
H H5B 0.709(4) 0.412(8) 0.6420(8) 0.043(8) Uiso d . 1 . .
O O6 0.8781(3) 0.0467(5) 0.66140(5) 0.0398(5) Uani d . 1 . .
C C7 0.9615(4) -0.0520(8) 0.62801(7) 0.0342(6) Uani d . 1 . .
C C8 1.1514(4) -0.2151(8) 0.63137(8) 0.0412(7) Uani d . 1 . .
H H8 1.213(5) -0.241(8) 0.6556(8) 0.050(9) Uiso d . 1 . .
C C9 1.2501(5) -0.3162(9) 0.59971(9) 0.0478(8) Uani d . 1 . .
H H9 1.374(5) -0.431(9) 0.6008(9) 0.062(10) Uiso d . 1 . .
C C10 1.1589(5) -0.2639(9) 0.56450(8) 0.0473(8) Uani d . 1 . .
C C11 0.9690(5) -0.1103(10) 0.56080(8) 0.0514(9) Uani d . 1 . .
H H11 0.902(5) -0.092(9) 0.5362(9) 0.063(10) Uiso d . 1 . .
C C12 0.8682(5) -0.0049(8) 0.59270(8) 0.0417(7) Uani d . 1 . .
H H12 0.742(5) 0.108(9) 0.5893(8) 0.052(9) Uiso d . 1 . .
Cl Cl13 1.28833(18) -0.3900(3) 0.52474(3) 0.0838(4) Uani d . 1 . .

loop_
_atom_site_aniso_label
_atom_site_aniso_U_11
_atom_site_aniso_U_22
_atom_site_aniso_U_33
_atom_site_aniso_U_12
_atom_site_aniso_U_13
_atom_site_aniso_U_23
N1 0.0321(12) 0.0390(16) 0.0327(12) -0.0020(11) 0.0021(10) -0.0013(11)
N2 0.0264(11) 0.0380(15) 0.0307(11) 0.0052(11) -0.0004(9) -0.0004(10)
C3 0.0266(12) 0.0283(15) 0.0352(13) -0.0003(12) 0.0016(10) 0.0043(12)
O4 0.0316(10) 0.0512(14) 0.0445(11) 0.0149(10) -0.0025(8) 0.0003(10)
C5 0.0307(14) 0.0371(17) 0.0342(14) 0.0034(13) -0.0026(11) 0.0025(13)
O6 0.0404(10) 0.0479(13) 0.0307(9) 0.0165(10) -0.0024(8) -0.0001(9)
C7 0.0363(14) 0.0361(17) 0.0301(13) -0.0001(13) 0.0013(11) -0.0013(12)
C8 0.0369(15) 0.049(2) 0.0379(15) 0.0075(14) -0.0049(12) -0.0007(14)
C9 0.0384(16) 0.051(2) 0.0537(18) 0.0085(16) 0.0029(14) -0.0046(16)
C10 0.0562(19) 0.046(2) 0.0406(16) 0.0091(16) 0.0109(14) -0.0036(14)
C11 0.063(2) 0.061(2) 0.0305(14) 0.0130(19) -0.0030(14) 0.0010(16)
C12 0.0418(16) 0.045(2) 0.0375(15) 0.0105(14) -0.0040(12) 0.0009(13)
Cl13 0.0958(8) 0.1032(9) 0.0543(5) 0.0323(7) 0.0293(5) -0.0067(6)

loop_
_atom_type_symbol
_atom_type_description
_atom_type_scat_dispersion_real
_atom_type_scat_dispersion_imag
_atom_type_scat_source
C C 0.0033 0.0016 'International Tables Vol C Tables 4.2.6.8 and 6.1.1.4'
H H 0.0000 0.0000 'International Tables Vol C Tables 4.2.6.8 and 6.1.1.4'
N N 0.0061 0.0033 'International Tables Vol C Tables 4.2.6.8 and 6.1.1.4'
O O 0.0106 0.0060 'International Tables Vol C Tables 4.2.6.8 and 6.1.1.4'
Cl Cl 0.1484 0.1585 'International Tables Vol C Tables 4.2.6.8 and 6.1.1.4'

loop_
_geom_angle_atom_site_label_1
_geom_angle_atom_site_label_2
_geom_angle_atom_site_label_3
_geom_angle_site_symmetry_1
_geom_angle_site_symmetry_3
_geom_angle
_geom_angle_publ_flag
N2 N1 H1A . . 107(2) ?
N2 N1 H1B . . 109(2) ?
H1A N1 H1B . . 107(3) ?
C3 N2 N1 . . 121.3(2) ?
C3 N2 H2 . . 119.6(19) ?
N1 N2 H2 . . 119.0(19) ?
O4 C3 N2 . . 123.6(2) ?
O4 C3 C5 . . 118.5(2) ?
N2 C3 C5 . . 117.8(2) ?
O6 C5 C3 . . 110.6(2) ?
O6 C5 H5A . . 111.3(19) ?
C3 C5 H5A . . 108.6(17) ?
O6 C5 H5B . . 108.7(18) ?
C3 C5 H5B . . 107.4(19) ?
H5A C5 H5B . . 110(3) ?
C7 O6 C5 . . 118.1(2) ?
O6 C7 C12 . . 124.6(3) ?
O6 C7 C8 . . 115.6(2) ?
C12 C7 C8 . . 119.8(3) ?
C9 C8 C7 . . 120.1(3) ?
C9 C8 H8 . . 121.4(19) ?
C7 C8 H8 . . 118.4(19) ?
C8 C9 C10 . . 120.0(3) ?
C8 C9 H9 . . 123(2) ?
C10 C9 H9 . . 117(2) ?
C11 C10 C9 . . 120.5(3) ?
C11 C10 Cl13 . . 120.3(2) ?
C9 C10 Cl13 . . 119.1(3) ?
C10 C11 C12 . . 120.0(3) ?
C10 C11 H11 . . 120(2) ?
C12 C11 H11 . . 120(2) ?
C7 C12 C11 . . 119.5(3) ?
C7 C12 H12 . . 122.2(19) ?
C11 C12 H12 . . 118.1(19) ?

loop_
_geom_bond_atom_site_label_1
_geom_bond_atom_site_label_2
_geom_bond_site_symmetry_2
_geom_bond_distance
_geom_bond_publ_flag
N1 N2 . 1.420(3) ?
N1 H1A . 0.93(4) ?
N1 H1B . 0.89(4) ?
N2 C3 . 1.319(3) ?
N2 H2 . 0.86(3) ?
C3 O4 . 1.237(3) ?
C3 C5 . 1.499(4) ?
C5 O6 . 1.419(3) ?
C5 H5A . 0.98(3) ?
C5 H5B . 0.94(3) ?
O6 C7 . 1.372(3) ?
C7 C12 . 1.381(4) ?
C7 C8 . 1.389(4) ?
C8 C9 . 1.367(4) ?
C8 H8 . 0.94(3) ?
C9 C10 . 1.376(4) ?
C9 H9 . 0.92(4) ?
C10 C11 . 1.372(4) ?
C10 Cl13 . 1.734(3) ?
C11 C12 . 1.387(4) ?
C11 H11 . 0.96(3) ?
C12 H12 . 0.93(3) ?

loop_
_geom_hbond_atom_site_label_D
_geom_hbond_atom_site_label_H
_geom_hbond_atom_site_label_A
_geom_hbond_site_symmetry_A
_geom_hbond_distance_DH
_geom_hbond_distance_HA
_geom_hbond_distance_DA
_geom_hbond_angle_DHA
N1 H1A O4 2_656 0.93(4) 2.51(4) 3.160(3) 127(3)
N1 H1B O4 2_646 0.89(4) 2.15(4) 3.020(3) 165(3)
N2 H2 N1 2_746 0.86(3) 2.23(3) 2.997(3) 149(3)
C8 H8 O4 1_645 0.94(3) 2.51(3) 3.376(3) 153(2)

loop_
_geom_torsion_atom_site_label_1
_geom_torsion_atom_site_label_2
_geom_torsion_atom_site_label_3
_geom_torsion_atom_site_label_4
_geom_torsion_site_symmetry_1
_geom_torsion_site_symmetry_2
_geom_torsion_site_symmetry_3
_geom_torsion_site_symmetry_4
_geom_torsion
_geom_torsion_publ_flag
N1 N2 C3 O4 . . . . -4.8(4) ?
N1 N2 C3 C5 . . . . 173.5(2) ?
O4 C3 C5 O6 . . . . -176.2(3) ?
N2 C3 C5 O6 . . . . 5.4(4) ?
C3 C5 O6 C7 . . . . -164.9(2) ?
C5 O6 C7 C12 . . . . -6.7(4) ?
C5 O6 C7 C8 . . . . 174.5(3) ?
O6 C7 C8 C9 . . . . -178.4(3) ?
C12 C7 C8 C9 . . . . 2.8(5) ?
C7 C8 C9 C10 . . . . -1.6(5) ?
C8 C9 C10 C11 . . . . 0.1(6) ?
C8 C9 C10 Cl13 . . . . 179.3(3) ?
C9 C10 C11 C12 . . . . 0.4(6) ?
Cl13 C10 C11 C12 . . . . -178.9(3) ?
O6 C7 C12 C11 . . . . 178.9(3) ?
C8 C7 C12 C11 . . . . -2.4(5) ?
C10 C11 C12 C7 . . . . 0.8(6) ?

loop_
_cod_related_entry_id
_cod_related_entry_database
_cod_related_entry_code
1 ChemSpider 676852
